data_1542256
loop_
_publ_author_name
'Kubota, Ryou'
'Tashiro, Shohei'
'Shionoya, Mitsuhiko'

_publ_section_title
;
 Chiral metal--macrocycle frameworks: supramolecular chirality induction
 and helicity inversion of the helical macrocyclic structures
;
_journal_issue 3
_journal_name_full 'Chem. Sci.'
_journal_page_first 2217
_journal_paper_doi 10.1039/C5SC04570C
_journal_volume 7
_journal_year 2016
_chemical_absolute_configuration ad
_chemical_formula_moiety '2(C42 H42 N6 Pd3 Cl6), 4.28(C H2 Cl2), 4.89(H2 O)'
_chemical_formula_sum 'C88.28 H102.34 Cl20.56 N12 O4.89 Pd6'
_chemical_formula_weight 2777.11
_space_group_IT_number 199
_symmetry_cell_setting cubic
_symmetry_Int_Tables_number 199
_symmetry_space_group_name_Hall 'I 2b 2c 3'
_symmetry_space_group_name_H-M 'I 21 3'
_atom_sites_solution_hydrogens geom
_atom_sites_solution_primary direct
_atom_sites_solution_secondary difmap
_audit_update_record
;
2014-02-27 deposited with the CCDC.
2015-12-23 downloaded from the CCDC.
;
_cell_angle_alpha 90.0000
_cell_angle_beta 90.0000
_cell_angle_gamma 90.0000
_cell_formula_units_Z 8
_cell_length_a 31.4527(16)
_cell_length_b 31.4527(16)
_cell_length_c 31.4527(16)
_cell_measurement_reflns_used 64592
_cell_measurement_temperature 100
_cell_measurement_theta_max 27.45
_cell_measurement_theta_min 3.04
_cell_volume 31115(3)
_computing_cell_refinement 'RAPID AUTO'
_computing_data_collection 'RAPID AUTO (Rigaku, ????)'
_computing_data_reduction 'RAPID AUTO'
_computing_molecular_graphics 'CrystalStructure 4.0'
_computing_publication_material 'CrystalStructure 4.0 (Rigaku, 2010)'
_computing_structure_refinement 'SHELXL97 (Sheldrick, 2008)'
_computing_structure_solution 'SHELXS97 (Sheldrick, 2008)'
_diffrn_ambient_temperature 100
_diffrn_detector_area_resol_mean 10.000
_diffrn_measured_fraction_theta_full 0.953
_diffrn_measured_fraction_theta_max 0.953
_diffrn_measurement_device_type 'Rigaku R-AXIS RAPID'
_diffrn_measurement_method \w
_diffrn_radiation_type 'Mo K\a'
_diffrn_radiation_wavelength 0.71075
_diffrn_reflns_limit_h_max 40
_diffrn_reflns_limit_h_min -40
_diffrn_reflns_limit_k_max 40
_diffrn_reflns_limit_k_min -40
_diffrn_reflns_limit_l_max 39
_diffrn_reflns_limit_l_min -40
_diffrn_reflns_number 137623
_diffrn_reflns_theta_full 27.48
_diffrn_reflns_theta_max 27.48
_diffrn_standards_number 0
_exptl_absorpt_coefficient_mu 1.069
_exptl_absorpt_correction_T_max 0.790
_exptl_absorpt_correction_T_min 0.311
_exptl_absorpt_correction_type multi-scan
_exptl_absorpt_process_details 'ABSCOR (Rigaku, 1995)'
_exptl_crystal_colour yellow
_exptl_crystal_density_diffrn 1.186
_exptl_crystal_density_method 'not measured'
_exptl_crystal_description block
_exptl_crystal_F_000 11045.28
_exptl_crystal_size_max 0.260
_exptl_crystal_size_mid 0.240
_exptl_crystal_size_min 0.220
_refine_diff_density_max 3.430
_refine_diff_density_min -1.010
_refine_ls_abs_structure_details 'Flack, H. D. (1983), Acta Cryst. A39, 876-881.  5610 Friedel Pairs'
_refine_ls_abs_structure_Flack 0.25(9)
_refine_ls_extinction_method none
_refine_ls_goodness_of_fit_ref 1.030
_refine_ls_hydrogen_treatment constr
_refine_ls_number_parameters 399
_refine_ls_number_reflns 11870
_refine_ls_number_restraints 9
_refine_ls_R_factor_gt 0.0940
_refine_ls_shift/su_max 0.001
_refine_ls_structure_factor_coef Fsqd
_refine_ls_weighting_details 'w = 1/[\s^2^(Fo^2^)+(0.1791P)^2^+0.0000P] where P=(Fo^2^+2Fc^2^)/3'
_refine_ls_weighting_scheme calc
_refine_ls_wR_factor_ref 0.2416
_reflns_number_gt 9860
_reflns_number_total 11870
_reflns_threshold_expression F^2^>2.0\s(F^2^)
_cod_data_source_file c5sc04570c2.cif
_cod_data_source_block P-MMF-2-ribonolactone
_cod_depositor_comments 'Adding full bibliography for 1542253--1542262.cif.'
_cod_database_code 1542256

loop_
_symmetry_equiv_pos_site_id
_symmetry_equiv_pos_as_xyz
1 +X,+Y,+Z
2 +Y,+Z,+X
3 +Z,+X,+Y
4 1/2+X,1/2-Y,-Z
5 1/2+Y,1/2-Z,-X
6 1/2+Z,1/2-X,-Y
7 -Y,1/2+Z,1/2-X
8 -Z,1/2+X,1/2-Y
9 1/2-Z,-X,1/2+Y
10 1/2-X,-Y,1/2+Z
11 1/2-Y,-Z,1/2+X
12 -X,1/2+Y,1/2-Z
13 1/2+X,1/2+Y,1/2+Z
14 1/2+Y,1/2+Z,1/2+X
15 1/2+Z,1/2+X,1/2+Y
16 +X,-Y,1/2-Z
17 +Y,-Z,1/2-X
18 +Z,-X,1/2-Y
19 1/2-Y,+Z,-X
20 1/2-Z,+X,-Y
21 -Z,1/2-X,+Y
22 -X,1/2-Y,+Z
23 -Y,1/2-Z,+X
24 1/2-X,+Y,-Z

loop_
_atom_site_label
_atom_site_type_symbol
_atom_site_fract_x
_atom_site_fract_y
_atom_site_fract_z
_atom_site_U_iso_or_equiv
_atom_site_adp_type
_atom_site_occupancy
_atom_site_symmetry_multiplicity
_atom_site_calc_flag
_atom_site_refinement_flags
Pd1 Pd 0.71705(3) 0.26567(3) 0.46124(3) 0.0547(3) Uani 1.0 24 d .
Pd2 Pd 0.67248(4) 0.43408(4) 0.58507(4) 0.0751(4) Uani 1.0 24 d .
Cl1 Cl 0.68903(10) 0.20521(11) 0.49353(11) 0.0670(8) Uani 1.0 24 d .
Cl1S Cl 0.5602(8) 0.2552(8) 0.4761(6) 0.188(9) Uiso 0.72(3) 24 d .
Cl1T Cl 0.5533(6) 0.2285(6) 0.5640(5) 0.187(8) Uiso 0.72(3) 24 d .
Cl2 Cl 0.67683(11) 0.31185(12) 0.50134(11) 0.0722(9) Uani 1.0 24 d .
Cl2S Cl 0.5675(8) 0.2448(8) 0.4754(6) 0.094(7) Uiso 0.28(3) 24 d .
Cl2T Cl 0.5743(13) 0.1942(11) 0.5506(10) 0.161(16) Uiso 0.28(3) 24 d .
Cl3 Cl 0.69690(17) 0.4721(4) 0.64226(19) 0.133(3) Uani 1.0 24 d .
Cl3S Cl 0.6475(5) 0.4259(5) 0.3685(5) 0.106(5) Uiso 0.43(2) 24 d .
Cl3T Cl 0.7021(8) 0.4121(9) 0.3057(8) 0.168(9) Uiso 0.43(2) 24 d .
Cl4 Cl 0.74084(11) 0.42506(13) 0.55882(16) 0.0888(13) Uani 1.0 24 d .
O1W O 0.6033(8) 0.4117(9) 0.6933(9) 0.107(11) Uiso 0.63(6) 24 d .
O2W O 0.6436(10) 0.1270(16) 0.3772(14) 0.091(11) Uiso 0.3333 24 d .
O3W O 0.5970(7) 0.5970(7) 0.5970(7) 0.088(16) Uiso 0.59(10) 8 d .
O4W O 0.4793(11) 0.4186(11) 0.4878(11) 0.105(15) Uiso 0.47(7) 24 d .
N1 N 0.7568(3) 0.2282(3) 0.4241(4) 0.053(2) Uani 1.0 24 d .
N2 N 0.7434(3) 0.3139(4) 0.4274(4) 0.059(3) Uani 1.0 24 d .
N3 N 0.6136(4) 0.4381(5) 0.6057(6) 0.081(4) Uani 1.0 24 d .
N4 N 0.6459(4) 0.4005(4) 0.5370(5) 0.076(4) Uani 1.0 24 d .
C1 C 0.7878(4) 0.2572(5) 0.4063(4) 0.060(3) Uani 1.0 24 d .
C1S C 0.5882(9) 0.2326(18) 0.5196(9) 0.142(16) Uiso 0.72(3) 24 d .
C2 C 0.8253(5) 0.2416(7) 0.3897(5) 0.078(5) Uani 1.0 24 d .
C2T C 0.5876(12) 0.2445(10) 0.5283(8) 0.046(10) Uiso 0.28(3) 24 d .
C3 C 0.8539(7) 0.2692(9) 0.3708(6) 0.097(6) Uani 1.0 24 d .
C3S C 0.6920(12) 0.4516(11) 0.3446(13) 0.099(13) Uiso 0.43(2) 24 d .
C4 C 0.8470(7) 0.3088(6) 0.3679(6) 0.085(5) Uani 1.0 24 d .
C5 C 0.8111(6) 0.3267(5) 0.3831(5) 0.073(4) Uani 1.0 24 d .
C6 C 0.7812(5) 0.2983(5) 0.4033(4) 0.060(3) Uani 1.0 24 d .
C7 C 0.7107(6) 0.3398(6) 0.3993(5) 0.084(5) Uani 1.0 24 d .
C8 C 0.8100(4) 0.1286(4) 0.3142(5) 0.059(3) Uani 1.0 24 d .
C9 C 0.7944(4) 0.1124(4) 0.3515(4) 0.055(3) Uani 1.0 24 d .
C10 C 0.7974(5) 0.1666(5) 0.2995(4) 0.059(3) Uani 1.0 24 d .
C11 C 0.7671(5) 0.1351(5) 0.3791(5) 0.063(3) Uani 1.0 24 d .
C12 C 0.7721(4) 0.1919(4) 0.3249(4) 0.050(3) Uani 1.0 24 d .
C13 C 0.7552(4) 0.1760(4) 0.3644(4) 0.054(3) Uani 1.0 24 d .
C14 C 0.7280(4) 0.2050(4) 0.3943(5) 0.056(3) Uani 1.0 24 d .
C15 C 0.5870(5) 0.4058(5) 0.5850(6) 0.074(4) Uani 1.0 24 d .
C16 C 0.5477(4) 0.3915(5) 0.6025(6) 0.073(4) Uani 1.0 24 d .
C17 C 0.5251(6) 0.3588(6) 0.5783(8) 0.093(6) Uani 1.0 24 d .
C18 C 0.5395(7) 0.3430(6) 0.5403(10) 0.111(8) Uani 1.0 24 d .
C19 C 0.5808(7) 0.3609(8) 0.5264(10) 0.113(8) Uani 1.0 24 d .
C20 C 0.6025(5) 0.3891(6) 0.5481(9) 0.094(7) Uani 1.0 24 d .
C21 C 0.6496(5) 0.4180(5) 0.4898(8) 0.091(6) Uani 1.0 24 d .
C22 C 0.4635(4) 0.4902(5) 0.6362(4) 0.064(4) Uani 1.0 24 d .
C23 C 0.4967(5) 0.4984(6) 0.6667(6) 0.077(4) Uani 1.0 24 d .
C24 C 0.4738(4) 0.4825(5) 0.5942(5) 0.065(3) Uani 1.0 24 d .
C25 C 0.5382(6) 0.4982(6) 0.6509(5) 0.081(5) Uani 1.0 24 d .
C26 C 0.5160(5) 0.4817(5) 0.5790(6) 0.070(4) Uani 1.0 24 d .
C27 C 0.5493(4) 0.4884(5) 0.6101(4) 0.060(3) Uani 1.0 24 d .
C28 C 0.5950(5) 0.4833(5) 0.5975(6) 0.073(4) Uani 1.0 24 d .
H1N H 0.7707 0.2086 0.4414 0.0639 Uiso 1.0 24 calc R
H2 H 0.8315 0.2120 0.3914 0.0937 Uiso 1.0 24 calc R
H2N H 0.7538 0.3330 0.4473 0.0704 Uiso 1.0 24 calc R
H3 H 0.8797 0.2580 0.3597 0.1164 Uiso 1.0 24 calc R
H3SA H 0.6844 0.4793 0.3318 0.1194 Uiso 0.43(2) 24 calc R
H3SB H 0.7160 0.4551 0.3646 0.1194 Uiso 0.43(2) 24 calc R
H3N H 0.6136 0.4331 0.6348 0.0977 Uiso 1.0 24 calc R
H4 H 0.8677 0.3264 0.3546 0.1021 Uiso 1.0 24 calc R
H4N H 0.6606 0.3748 0.5367 0.0913 Uiso 1.0 24 calc R
H5 H 0.8057 0.3563 0.3807 0.0879 Uiso 1.0 24 calc R
H7A H 0.6910 0.3557 0.4180 0.1005 Uiso 1.0 24 calc R
H7B H 0.7262 0.3606 0.3815 0.1005 Uiso 1.0 24 calc R
H9 H 0.8023 0.0843 0.3592 0.0664 Uiso 1.0 24 calc R
H10 H 0.8057 0.1760 0.2720 0.0713 Uiso 1.0 24 calc R
H11 H 0.7575 0.1239 0.4055 0.0757 Uiso 1.0 24 calc R
H12 H 0.7658 0.2202 0.3162 0.0596 Uiso 1.0 24 calc R
H14A H 0.7116 0.2256 0.3771 0.0676 Uiso 1.0 24 calc R
H14B H 0.7077 0.1874 0.4107 0.0676 Uiso 1.0 24 calc R
H16 H 0.5368 0.4026 0.6284 0.0880 Uiso 1.0 24 calc R
H17 H 0.4992 0.3481 0.5894 0.1114 Uiso 1.0 24 calc R
H18 H 0.5243 0.3224 0.5242 0.1333 Uiso 1.0 24 calc R
H19 H 0.5922 0.3514 0.5001 0.1358 Uiso 1.0 24 calc R
H21A H 0.6792 0.4155 0.4796 0.1092 Uiso 1.0 24 calc R
H21B H 0.6310 0.4014 0.4706 0.1092 Uiso 1.0 24 calc R
H23 H 0.4906 0.5036 0.6959 0.0923 Uiso 1.0 24 calc R
H24 H 0.4514 0.4776 0.5746 0.0775 Uiso 1.0 24 calc R
H25 H 0.5604 0.5055 0.6700 0.0975 Uiso 1.0 24 calc R
H26 H 0.5222 0.4771 0.5498 0.0843 Uiso 1.0 24 calc R
H28A H 0.6122 0.5043 0.6134 0.0873 Uiso 1.0 24 calc R
H28B H 0.5978 0.4900 0.5668 0.0873 Uiso 1.0 24 calc R
H1SA H 0.6129 0.2506 0.5270 0.1709 Uiso 0.72(3) 24 calc R
H1SB H 0.5989 0.2040 0.5117 0.1709 Uiso 0.72(3) 24 calc R
H2SA H 0.6188 0.2486 0.5283 0.0548 Uiso 0.28(3) 24 calc R
H2SB H 0.5745 0.2677 0.5452 0.0548 Uiso 0.28(3) 24 calc R

loop_
_atom_site_aniso_label
_atom_site_aniso_U_11
_atom_site_aniso_U_22
_atom_site_aniso_U_33
_atom_site_aniso_U_12
_atom_site_aniso_U_13
_atom_site_aniso_U_23
Pd1 0.0468(4) 0.0594(5) 0.0580(5) 0.0061(4) -0.0081(4) -0.0198(4)
Pd2 0.0570(6) 0.0796(7) 0.0888(8) 0.0164(5) 0.0157(5) 0.0252(6)
Cl1 0.0553(15) 0.0740(19) 0.0716(18) -0.0083(13) -0.0020(13) -0.0165(15)
Cl2 0.0668(17) 0.087(2) 0.0632(17) 0.0284(16) -0.0160(14) -0.0277(16)
Cl3 0.076(3) 0.228(9) 0.095(4) 0.019(4) -0.007(3) -0.005(4)
Cl4 0.0571(17) 0.084(3) 0.126(4) 0.0258(16) 0.0293(19) 0.044(3)
N1 0.039(4) 0.050(5) 0.071(6) -0.005(4) -0.013(4) -0.017(5)
N2 0.052(5) 0.060(5) 0.064(6) 0.013(4) -0.018(4) -0.030(5)
N3 0.064(7) 0.076(8) 0.104(9) 0.018(6) 0.005(7) 0.029(7)
N4 0.065(7) 0.054(6) 0.109(10) -0.008(5) 0.024(7) 0.009(7)
C1 0.059(7) 0.068(8) 0.053(6) -0.017(6) -0.005(5) -0.017(6)
C2 0.055(7) 0.113(12) 0.067(8) -0.021(8) 0.004(6) -0.030(8)
C3 0.098(12) 0.133(18) 0.060(8) 0.005(12) -0.002(8) -0.033(10)
C4 0.097(12) 0.078(10) 0.080(10) -0.017(9) 0.010(9) -0.016(8)
C5 0.082(9) 0.064(8) 0.074(9) -0.006(7) -0.000(8) -0.007(7)
C6 0.065(7) 0.061(7) 0.055(6) -0.012(6) -0.018(6) -0.012(5)
C7 0.094(11) 0.092(11) 0.065(8) 0.003(9) -0.044(8) -0.034(8)
C8 0.054(6) 0.058(7) 0.066(7) 0.009(5) -0.001(6) -0.026(6)
C9 0.062(6) 0.055(6) 0.049(6) 0.010(5) -0.015(5) -0.015(5)
C10 0.069(7) 0.064(7) 0.045(6) 0.024(6) 0.005(5) -0.003(5)
C11 0.058(6) 0.064(7) 0.066(7) 0.012(6) -0.010(6) -0.003(6)
C12 0.050(6) 0.052(6) 0.046(5) 0.007(5) -0.008(5) -0.010(5)
C13 0.058(6) 0.044(5) 0.061(7) 0.009(5) -0.007(5) -0.019(5)
C14 0.052(6) 0.045(5) 0.072(7) -0.010(5) -0.019(6) -0.016(5)
C15 0.051(7) 0.069(8) 0.102(11) 0.027(6) 0.028(7) 0.024(8)
C16 0.043(6) 0.071(8) 0.106(11) -0.004(6) 0.010(7) 0.020(8)
C17 0.080(10) 0.071(9) 0.128(16) -0.014(8) 0.044(11) 0.008(10)
C18 0.074(10) 0.070(9) 0.19(3) 0.003(8) 0.032(14) -0.007(12)
C19 0.088(12) 0.095(13) 0.16(3) -0.011(11) 0.034(14) -0.030(14)
C20 0.058(8) 0.065(9) 0.159(19) 0.014(7) 0.016(11) 0.030(11)
C21 0.062(8) 0.053(7) 0.159(18) 0.002(6) 0.034(10) 0.009(9)
C22 0.052(6) 0.091(9) 0.048(6) 0.014(6) 0.014(5) 0.023(6)
C23 0.052(7) 0.101(11) 0.078(9) 0.006(7) -0.001(7) 0.028(9)
C24 0.048(6) 0.070(8) 0.076(9) -0.004(6) -0.007(6) 0.010(7)
C25 0.098(11) 0.086(9) 0.060(7) 0.019(9) 0.037(8) 0.006(7)
C26 0.060(7) 0.074(8) 0.076(9) 0.002(6) 0.010(7) 0.013(7)
C27 0.050(6) 0.071(7) 0.057(7) 0.026(6) -0.002(5) 0.005(6)
C28 0.055(7) 0.077(9) 0.086(10) 0.019(6) 0.036(7) 0.017(7)

loop_
_atom_type_symbol
_atom_type_description
_atom_type_scat_dispersion_real
_atom_type_scat_dispersion_imag
_atom_type_scat_source
C C 0.0033 0.0016
;
International Tables for Crystallography
(1992, Vol. C, Tables 4.2.6.8 and 6.1.1.4)
;
H H 0.0000 0.0000
;
International Tables for Crystallography
(1992, Vol. C, Table 6.1.1.4)
;
N N 0.0061 0.0033
;
International Tables for Crystallography
(1992, Vol. C, Tables 4.2.6.8 and 6.1.1.4)
;
Pd Pd -0.9988 1.0072
;
International Tables for Crystallography
(1992, Vol. C, Tables 4.2.6.8 and 6.1.1.4)
;
Cl Cl 0.1484 0.1585
;
International Tables for Crystallography
(1992, Vol. C, Tables 4.2.6.8 and 6.1.1.4)
;
O O 0.0106 0.0060
;
International Tables for Crystallography
(1992, Vol. C, Tables 4.2.6.8 and 6.1.1.4)
;

loop_
_geom_angle_atom_site_label_1
_geom_angle_atom_site_label_2
_geom_angle_atom_site_label_3
_geom_angle
_geom_angle_publ_flag
_geom_angle_site_symmetry_1
_geom_angle_site_symmetry_3
Cl1 Pd1 Cl2 93.92(13) yes . .
Cl1 Pd1 N1 90.6(3) yes . .
Cl1 Pd1 N2 173.3(3) yes . .
Cl2 Pd1 N1 175.2(3) yes . .
Cl2 Pd1 N2 92.3(3) yes . .
N1 Pd1 N2 83.3(4) yes . .
Cl3 Pd2 Cl4 91.86(19) yes . .
Cl3 Pd2 N3 91.3(5) yes . .
Cl3 Pd2 N4 175.0(5) yes . .
Cl4 Pd2 N3 176.3(5) yes . .
Cl4 Pd2 N4 93.1(4) yes . .
N3 Pd2 N4 83.7(6) yes . .
O2W O2W O2W 60(5) yes 5_556 8_645
Pd1 N1 C1 105.4(8) yes . .
Pd1 N1 C14 105.3(7) yes . .
C1 N1 C14 118.3(10) yes . .
Pd1 N2 C6 110.3(8) yes . .
Pd1 N2 C7 114.4(9) yes . .
C6 N2 C7 113.9(10) yes . .
Pd2 N3 C15 110.3(11) yes . .
Pd2 N3 C28 111.0(10) yes . .
C15 N3 C28 110.1(12) yes . .
Pd2 N4 C20 109.7(13) yes . .
Pd2 N4 C21 119.1(9) yes . .
C20 N4 C21 112.3(15) yes . .
N1 C1 C2 119.7(13) yes . .
N1 C1 C6 122.9(12) yes . .
C2 C1 C6 117.3(14) yes . .
Cl1S C1S Cl1T 109.0(19) yes . .
C1 C2 C3 119.6(19) yes . .
Cl2S C2T Cl2T 107(2) yes . .
C2 C3 C4 122(2) yes . .
Cl3S C3S Cl3T 97(2) yes . .
C3 C4 C5 122(2) yes . .
C4 C5 C6 116.4(15) yes . .
N2 C6 C1 114.3(12) yes . .
N2 C6 C5 122.6(12) yes . .
C1 C6 C5 122.6(13) yes . .
N2 C7 C8 110.0(13) yes . 8_645
C7 C8 C9 116.8(12) yes 5_556 .
C7 C8 C10 121.7(13) yes 5_556 .
C9 C8 C10 121.3(12) yes . .
C8 C9 C11 123.7(12) yes . .
C8 C10 C12 119.1(12) yes . .
C9 C11 C13 114.7(12) yes . .
C10 C12 C13 120.6(11) yes . .
C11 C13 C12 120.0(11) yes . .
C11 C13 C14 118.5(11) yes . .
C12 C13 C14 121.1(10) yes . .
N1 C14 C13 109.3(10) yes . .
N3 C15 C16 123.0(15) yes . .
N3 C15 C20 116.1(13) yes . .
C16 C15 C20 120.9(15) yes . .
C15 C16 C17 116.4(16) yes . .
C16 C17 C18 123.1(17) yes . .
C17 C18 C19 114(2) yes . .
C18 C19 C20 124(3) yes . .
N4 C20 C15 116.3(16) yes . .
N4 C20 C19 122(2) yes . .
C15 C20 C19 121.2(19) yes . .
N4 C21 C22 107.7(16) yes . 3_555
C21 C22 C23 120.5(12) yes 2_555 .
C21 C22 C24 119.7(12) yes 2_555 .
C23 C22 C24 119.9(12) yes . .
C22 C23 C25 116.0(14) yes . .
C22 C24 C26 123.3(13) yes . .
C23 C25 C27 125.1(16) yes . .
C24 C26 C27 116.7(14) yes . .
C25 C27 C26 118.7(13) yes . .
C25 C27 C28 121.2(13) yes . .
C26 C27 C28 120.0(12) yes . .
N3 C28 C27 114.4(12) yes . .
Pd1 N1 H1N 109.156 no . .
C1 N1 H1N 109.141 no . .
C14 N1 H1N 109.147 no . .
Pd1 N2 H2N 105.848 no . .
C6 N2 H2N 105.830 no . .
C7 N2 H2N 105.839 no . .
Pd2 N3 H3N 108.449 no . .
C15 N3 H3N 108.443 no . .
C28 N3 H3N 108.461 no . .
Pd2 N4 H4N 104.785 no . .
C20 N4 H4N 104.777 no . .
C21 N4 H4N 104.771 no . .
Cl1S C1S H1SA 109.871 no . .
Cl1S C1S H1SB 109.873 no . .
Cl1T C1S H1SA 109.881 no . .
Cl1T C1S H1SB 109.858 no . .
H1SA C1S H1SB 108.300 no . .
C1 C2 H2 120.218 no . .
C3 C2 H2 120.200 no . .
Cl2S C2T H2SA 110.367 no . .
Cl2S C2T H2SB 110.358 no . .
Cl2T C2T H2SA 110.356 no . .
Cl2T C2T H2SB 110.353 no . .
H2SA C2T H2SB 108.563 no . .
C2 C3 H3 118.757 no . .
C4 C3 H3 118.785 no . .
Cl3S C3S H3SA 112.427 no . .
Cl3S C3S H3SB 112.433 no . .
Cl3T C3S H3SA 112.444 no . .
Cl3T C3S H3SB 112.457 no . .
H3SA C3S H3SB 109.959 no . .
C3 C4 H4 119.148 no . .
C5 C4 H4 119.131 no . .
C4 C5 H5 121.799 no . .
C6 C5 H5 121.823 no . .
N2 C7 H7A 109.674 no . .
N2 C7 H7B 109.649 no . .
C8 C7 H7A 109.663 no 8_645 .
C8 C7 H7B 109.656 no 8_645 .
H7A C7 H7B 108.146 no . .
C8 C9 H9 118.135 no . .
C11 C9 H9 118.149 no . .
C8 C10 H10 120.450 no . .
C12 C10 H10 120.438 no . .
C9 C11 H11 122.643 no . .
C13 C11 H11 122.646 no . .
C10 C12 H12 119.697 no . .
C13 C12 H12 119.664 no . .
N1 C14 H14A 109.819 no . .
N1 C14 H14B 109.821 no . .
C13 C14 H14A 109.825 no . .
C13 C14 H14B 109.833 no . .
H14A C14 H14B 108.269 no . .
C15 C16 H16 121.800 no . .
C17 C16 H16 121.823 no . .
C16 C17 H17 118.432 no . .
C18 C17 H17 118.426 no . .
C17 C18 H18 122.962 no . .
C19 C18 H18 122.916 no . .
C18 C19 H19 117.988 no . .
C20 C19 H19 117.961 no . .
N4 C21 H21A 110.157 no . .
N4 C21 H21B 110.170 no . .
C22 C21 H21A 110.157 no 3_555 .
C22 C21 H21B 110.154 no 3_555 .
H21A C21 H21B 108.484 no . .
C22 C23 H23 121.995 no . .
C25 C23 H23 122.034 no . .
C22 C24 H24 118.345 no . .
C26 C24 H24 118.350 no . .
C23 C25 H25 117.448 no . .
C27 C25 H25 117.442 no . .
C24 C26 H26 121.646 no . .
C27 C26 H26 121.641 no . .
N3 C28 H28A 108.651 no . .
N3 C28 H28B 108.672 no . .
C27 C28 H28A 108.651 no . .
C27 C28 H28B 108.679 no . .
H28A C28 H28B 107.611 no . .

loop_
_geom_bond_atom_site_label_1
_geom_bond_atom_site_label_2
_geom_bond_distance
_geom_bond_publ_flag
_geom_bond_site_symmetry_2
Pd1 Cl1 2.329(4) yes .
Pd1 Cl2 2.302(4) yes .
Pd1 N1 2.079(10) yes .
Pd1 N2 2.030(11) yes .
Pd2 Cl3 2.293(8) yes .
Pd2 Cl4 2.321(4) yes .
Pd2 N3 1.965(14) yes .
Pd2 N4 2.025(15) yes .
Cl1S C1S 1.78(4) yes .
Cl1T C1S 1.78(4) yes .
Cl2S C2T 1.78(4) yes .
Cl2T C2T 1.78(5) yes .
Cl3S C3S 1.78(4) yes .
Cl3T C3S 1.77(5) yes .
O2W O2W 0.85(6) yes 5_556
O2W O2W 0.85(6) yes 8_645
N1 C1 1.447(16) yes .
N1 C14 1.493(16) yes .
N2 C6 1.494(17) yes .
N2 C7 1.58(2) yes .
N3 C15 1.47(2) yes .
N3 C28 1.56(2) yes .
N4 C20 1.45(2) yes .
N4 C21 1.59(3) yes .
C1 C2 1.38(2) yes .
C1 C6 1.31(2) yes .
C2 C3 1.38(3) yes .
C3 C4 1.27(4) yes .
C4 C5 1.35(3) yes .
C5 C6 1.44(2) yes .
C7 C8 1.50(2) yes 8_645
C8 C9 1.370(18) yes .
C8 C10 1.342(19) yes .
C9 C11 1.417(19) yes .
C10 C12 1.379(17) yes .
C11 C13 1.415(18) yes .
C12 C13 1.444(16) yes .
C13 C14 1.565(17) yes .
C15 C16 1.42(2) yes .
C15 C20 1.37(3) yes .
C16 C17 1.46(3) yes .
C17 C18 1.37(4) yes .
C18 C19 1.48(4) yes .
C19 C20 1.31(4) yes .
C21 C22 1.49(2) yes 3_555
C22 C23 1.44(2) yes .
C22 C24 1.38(2) yes .
C23 C25 1.40(3) yes .
C24 C26 1.41(2) yes .
C25 C27 1.37(2) yes .
C26 C27 1.45(2) yes .
C27 C28 1.499(18) yes .
N1 H1N 0.930 no .
N2 H2N 0.930 no .
N3 H3N 0.930 no .
N4 H4N 0.930 no .
C1S H1SA 0.990 no .
C1S H1SB 0.990 no .
C2 H2 0.950 no .
C2T H2SA 0.990 no .
C2T H2SB 0.990 no .
C3 H3 0.950 no .
C3S H3SA 0.990 no .
C3S H3SB 0.990 no .
C4 H4 0.950 no .
C5 H5 0.950 no .
C7 H7A 0.990 no .
C7 H7B 0.990 no .
C9 H9 0.950 no .
C10 H10 0.950 no .
C11 H11 0.950 no .
C12 H12 0.950 no .
C14 H14A 0.990 no .
C14 H14B 0.990 no .
C16 H16 0.950 no .
C17 H17 0.950 no .
C18 H18 0.950 no .
C19 H19 0.950 no .
C21 H21A 0.990 no .
C21 H21B 0.990 no .
C23 H23 0.950 no .
C24 H24 0.950 no .
C25 H25 0.950 no .
C26 H26 0.950 no .
C28 H28A 0.990 no .
C28 H28B 0.990 no .

loop_
_geom_contact_atom_site_label_1
_geom_contact_atom_site_label_2
_geom_contact_distance
_geom_contact_publ_flag
_geom_contact_site_symmetry_2
Pd1 C8 3.300(13) no 8_645
Pd1 C9 3.289(12) no 8_645
Pd2 C22 3.326(15) no 3_555
Pd2 C23 3.367(18) no 3_555
Cl1 C14 3.352(14) no .
Cl2 C7 3.492(17) no .
Cl3 C28 3.518(15) no .
N1 C11 3.266(17) no .
N1 C12 3.357(15) no .
N2 C9 3.292(16) no 8_645
N2 C10 3.290(17) no 8_645
N3 C25 3.35(3) no .
N3 C26 3.47(2) no .
N4 C23 3.33(2) no 3_555
N4 C24 3.301(19) no 3_555
C1 C4 2.75(3) no .
C1 C7 3.56(3) no .
C1 C12 3.319(17) no .
C1 C13 3.051(18) no .
C2 C5 2.72(3) no .
C2 C12 3.07(2) no .
C2 C13 3.12(2) no .
C2 C14 3.27(2) no .
C3 C6 2.67(3) no .
C5 C7 3.23(3) no .
C6 C8 3.185(19) no 8_645
C6 C10 3.359(18) no 8_645
C6 C14 3.390(18) no .
C8 C13 2.773(18) no .
C9 C12 2.730(17) no .
C10 C11 2.856(19) no .
C10 C14 3.587(18) no 5_556
C15 C18 2.85(3) no .
C15 C26 3.28(2) no .
C15 C27 2.96(2) no .
C16 C19 2.78(4) no .
C16 C26 3.10(3) no .
C16 C27 3.06(2) no .
C16 C28 3.25(2) no .
C17 C20 2.78(3) no .
C19 C21 3.04(3) no .
C20 C22 3.15(3) no 3_555
C20 C24 3.38(3) no 3_555
C20 C28 3.36(3) no .
C22 C27 2.824(18) no .
C23 C26 2.87(3) no .
C24 C25 2.74(3) no .
Pd1 Pd1 3.2002(14) no 24_656
Pd2 C5 3.562(16) no 24_656
Cl1 N1 3.185(11) no 24_656
Cl1 C1S 3.39(3) no .
Cl1 C2T 3.59(4) no .
Cl1S C18 3.48(4) no .
Cl2 N2 3.366(11) no 24_656
Cl2 N4 3.159(13) no .
Cl2 C1 3.555(13) no 24_656
Cl2 C6 3.305(13) no 24_656
Cl2 C19 3.48(3) no .
Cl2 C21 3.466(16) no .
Cl3 C3S 3.58(4) no 24_656
Cl3S C7 3.50(3) no .
Cl4 N2 3.559(11) no 24_656
Cl4 C7 3.354(18) no 24_656
O1W N3 2.90(4) no .
O1W C15 3.45(4) no .
O1W C16 3.41(4) no .
O3W C28 3.58(3) no .
O3W C28 3.58(3) no 2_555
O3W C28 3.58(3) no 3_555
O4W O4W 2.91(5) no 2_555
O4W O4W 2.91(5) no 3_555
O4W C18 3.46(4) no .
N1 Cl1 3.185(11) no 24_656
N2 Cl2 3.366(11) no 24_656
N2 Cl4 3.559(11) no 24_656
N3 O1W 2.90(4) no .
N4 Cl2 3.159(13) no .
C1 Cl2 3.555(13) no 24_656
C1S Cl1 3.39(3) no .
C2T Cl1 3.59(4) no .
C2T C18 3.47(4) no .
C3S Cl3 3.58(4) no 24_656
C5 Pd2 3.562(16) no 24_656
C6 Cl2 3.305(13) no 24_656
C7 Cl3S 3.50(3) no .
C7 Cl4 3.354(18) no 24_656
C15 O1W 3.45(4) no .
C16 O1W 3.41(4) no .
C18 Cl1S 3.48(4) no .
C18 O4W 3.46(4) no .
C18 C2T 3.47(4) no .
C19 Cl2 3.48(3) no .
C21 Cl2 3.466(16) no .
C28 O3W 3.58(3) no .
Pd1 H7A 3.2459 no .
Pd1 H9 3.0215 no 8_645
Pd1 H14A 2.9355 no .
Pd1 H14B 2.9455 no .
Pd2 H21A 3.3743 no .
Pd2 H23 3.2053 no 3_555
Pd2 H28A 3.0445 no .
Pd2 H28B 2.9889 no .
Cl1 H1N 3.0498 no .
Cl1 H14B 2.7286 no .
Cl2 H2N 3.0324 no .
Cl2 H7A 2.9938 no .
Cl2 H9 2.9368 no 8_645
Cl3 H3N 2.9034 no .
Cl3 H28A 2.9904 no .
Cl4 H4N 3.0586 no .
Cl4 H21A 3.1700 no .
Cl4 H23 3.0449 no 3_555
N1 H2 2.6139 no .
N1 H2N 3.3784 no .
N1 H11 3.3329 no .
N1 H12 3.4138 no .
N2 H1N 3.4484 no .
N2 H5 2.7899 no .
N2 H9 3.2674 no 8_645
N2 H10 3.2956 no 8_645
N2 H14A 3.3478 no .
N3 H4N 3.2939 no .
N3 H16 2.7563 no .
N3 H25 3.3747 no .
N3 H26 3.5867 no .
N4 H3N 3.3982 no .
N4 H19 2.5641 no .
N4 H23 3.4096 no 3_555
N4 H24 3.3299 no 3_555
N4 H28B 3.3304 no .
C1 H2N 2.9142 no .
C1 H3 3.2408 no .
C1 H5 3.2680 no .
C1 H10 3.5433 no 8_645
C1 H12 3.1405 no .
C1 H14A 2.7512 no .
C1 H14B 3.3439 no .
C2 H1N 2.5805 no .
C2 H4 3.1808 no .
C2 H12 3.0522 no .
C3 H5 3.1457 no .
C4 H2 3.1699 no .
C5 H2N 2.7132 no .
C5 H3 3.1392 no .
C5 H7B 2.8763 no .
C5 H10 3.2738 no 8_645
C6 H1N 3.0821 no .
C6 H2 3.1625 no .
C6 H4 3.2430 no .
C6 H7A 3.3960 no .
C6 H7B 2.7029 no .
C6 H10 3.0121 no 8_645
C6 H14A 3.2719 no .
C7 H5 3.0912 no .
C7 H9 2.5467 no 8_645
C7 H10 2.6560 no 8_645
C8 H2N 3.2865 no 5_556
C8 H11 3.3151 no .
C8 H12 3.1994 no .
C8 H14A 2.7816 no 5_556
C9 H2 3.5729 no .
C9 H7A 2.5330 no 5_556
C9 H7B 3.2150 no 5_556
C9 H10 3.2201 no .
C9 H14A 2.9535 no 5_556
C10 H2 3.3972 no .
C10 H7A 3.2473 no 5_556
C10 H7B 2.6259 no 5_556
C10 H9 3.2025 no .
C10 H12 3.2259 no 5_556
C10 H14A 2.6670 no 5_556
C11 H1N 3.0314 no .
C11 H2 3.1785 no .
C11 H12 3.3274 no .
C11 H14A 3.3390 no .
C11 H14A 3.1612 no 5_556
C11 H14B 2.6789 no .
C12 H2 2.8752 no .
C12 H11 3.3500 no .
C12 H12 3.2949 no 5_556
C12 H14A 2.7293 no .
C12 H14A 2.8587 no 5_556
C12 H14B 3.3788 no .
C13 H1N 2.6735 no .
C13 H2 2.7859 no .
C13 H9 3.2463 no .
C13 H10 3.3125 no .
C13 H14A 3.0617 no 5_556
C14 H2 3.2636 no .
C14 H11 2.7372 no .
C14 H12 2.7706 no .
C15 H4N 2.9357 no .
C15 H17 3.3098 no .
C15 H19 3.1773 no .
C15 H26 3.2260 no .
C15 H28A 3.3205 no .
C15 H28B 2.7293 no .
C16 H3N 2.6522 no .
C16 H18 3.3646 no .
C16 H26 3.2607 no .
C17 H19 3.2496 no .
C18 H16 3.3457 no .
C19 H4N 2.5682 no .
C19 H17 3.2689 no .
C19 H21B 2.6823 no .
C19 H24 3.2383 no 3_555
C20 H3N 3.0783 no .
C20 H16 3.2889 no .
C20 H18 3.3173 no .
C20 H21A 3.3410 no .
C20 H21B 2.6273 no .
C20 H24 3.0881 no 3_555
C20 H28B 3.2320 no .
C21 H19 2.7823 no .
C21 H23 2.7445 no 3_555
C21 H24 2.6103 no 3_555
C22 H4N 3.2405 no 2_555
C22 H25 3.2661 no .
C22 H26 3.3111 no .
C22 H28B 2.8216 no 2_555
C23 H16 3.4838 no .
C23 H21A 2.6485 no 2_555
C23 H21B 3.3180 no 2_555
C23 H24 3.2957 no .
C23 H28B 3.0624 no 2_555
C24 H16 3.3782 no .
C24 H21A 3.2440 no 2_555
C24 H21B 2.5825 no 2_555
C24 H23 3.3093 no .
C24 H26 3.1005 no 2_555
C24 H28B 2.7023 no 2_555
C25 H3N 3.1728 no .
C25 H16 3.0911 no .
C25 H26 3.2879 no .
C25 H28A 2.6172 no .
C25 H28B 3.2515 no .
C25 H28B 3.1216 no 2_555
C26 H16 3.0073 no .
C26 H25 3.2733 no .
C26 H26 3.0442 no 2_555
C26 H28A 3.2939 no .
C26 H28B 2.6164 no .
C26 H28B 2.8608 no 2_555
C27 H3N 2.7759 no .
C27 H16 2.7872 no .
C27 H23 3.3047 no .
C27 H24 3.2948 no .
C27 H28B 3.1184 no 2_555
C28 H16 3.2783 no .
C28 H25 2.6221 no .
C28 H26 2.7457 no .
H1N H2 2.4782 no .
H1N H11 2.9247 no .
H1N H14A 2.7973 no .
H1N H14B 2.3026 no .
H2 H3 2.3197 no .
H2 H12 3.1517 no .
H2N H5 2.7563 no .
H2N H7A 2.2949 no .
H2N H7B 2.4076 no .
H3 H4 2.1889 no .
H3N H16 2.6054 no .
H3N H25 3.0340 no .
H3N H28A 2.3398 no .
H3N H28B 2.8308 no .
H4 H5 2.3127 no .
H4N H19 2.5474 no .
H4N H21A 2.2822 no .
H4N H21B 2.4269 no .
H5 H7B 2.5065 no .
H5 H10 3.4182 no 8_645
H7A H9 2.3055 no 8_645
H7A H10 3.5448 no 8_645
H7B H9 3.4249 no 8_645
H7B H10 2.4991 no 8_645
H9 H11 2.3778 no .
H9 H14A 3.5006 no 5_556
H10 H12 2.3330 no .
H10 H12 2.9530 no 5_556
H10 H14A 3.0674 no 5_556
H11 H14B 2.5442 no .
H12 H12 3.1632 no 5_556
H12 H12 3.1632 no 8_645
H12 H14A 2.5702 no .
H12 H14A 3.4235 no 5_556
H16 H17 2.4175 no .
H16 H25 3.5709 no .
H16 H26 3.4368 no .
H17 H18 2.3413 no .
H18 H19 2.4437 no .
H19 H21A 3.4597 no .
H19 H21B 2.1949 no .
H19 H24 3.2696 no 3_555
H21A H23 2.5349 no 3_555
H21A H24 3.4802 no 3_555
H21B H24 2.3811 no 3_555
H23 H25 2.3416 no .
H24 H26 2.3595 no .
H24 H26 2.9205 no 2_555
H24 H28B 3.1456 no 2_555
H25 H28A 2.4140 no .
H25 H28B 3.4858 no .
H26 H26 2.8278 no 2_555
H26 H26 2.8278 no 3_555
H26 H28A 3.5724 no .
H26 H28B 2.4727 no .
H26 H28B 3.3586 no 2_555
Pd1 H1N 3.5707 no 24_656
Pd2 H5 2.7601 no 24_656
Cl1 H1N 2.4101 no 24_656
Cl1 H1SA 2.9797 no .
Cl1 H1SB 2.8927 no .
Cl1 H2SA 2.8179 no .
Cl1S H9 3.4956 no 8_645
Cl1S H11 3.3250 no 8_645
Cl1S H18 2.8340 no .
Cl1S H19 3.2764 no .
Cl1T H3 3.3279 no 24_656
Cl1T H17 3.0279 no 22_655
Cl1T H18 3.3336 no .
Cl1T H18 3.1765 no 22_655
Cl2 H2N 2.7937 no 24_656
Cl2 H4N 2.3285 no .
Cl2 H19 2.9384 no .
Cl2 H21A 3.3327 no .
Cl2 H21B 3.3084 no .
Cl2 H1SA 2.8978 no .
Cl2 H2SA 2.8303 no .
Cl2S H9 3.4797 no 8_645
Cl2S H11 3.2599 no 8_645
Cl2S H18 3.1875 no .
Cl2S H19 3.5291 no .
Cl2T H2 3.5239 no 24_656
Cl2T H17 2.9329 no 22_655
Cl2T H18 3.2540 no 22_655
Cl3 H3SB 2.7996 no 24_656
Cl3S H7A 3.0291 no .
Cl3S H7B 3.2412 no .
Cl3S H17 3.0102 no 3_555
Cl3S H21B 3.3440 no .
Cl3T H3 2.9711 no 8_645
Cl3T H7B 2.9823 no .
Cl3T H10 3.4925 no 8_645
Cl4 H2N 2.9065 no 24_656
Cl4 H3SB 2.9219 no 24_656
Cl4 H5 3.2326 no 24_656
Cl4 H7A 3.1444 no 24_656
Cl4 H7B 2.9515 no 24_656
Cl4 H21A 2.8054 no 24_656
Cl4 H23 3.4743 no 20_656
O1W H3N 1.9851 no .
O1W H4 3.2096 no 24_656
O1W H16 2.9376 no .
O1W H25 3.3263 no .
O2W H14B 2.9624 no .
O2W H14B 3.2305 no 5_556
O3W H28A 2.9988 no .
O3W H28A 2.9988 no 2_555
O3W H28A 2.9988 no 3_555
O3W H28B 3.4984 no .
O3W H28B 3.4984 no 2_555
O3W H28B 3.4984 no 3_555
O4W H18 3.5314 no .
O4W H24 3.4156 no .
O4W H24 3.1861 no 3_555
O4W H26 3.0017 no .
N4 H5 3.3090 no 24_656
C1 H2SA 3.5999 no 24_656
C1S H18 3.4710 no .
C2 H1SA 3.2737 no 24_656
C2 H2SA 3.1295 no 24_656
C2T H18 3.1586 no .
C2T H19 3.4815 no .
C3 H1SA 3.4292 no 24_656
C3 H2SA 3.3510 no 24_656
C3 H2SB 3.4725 no 24_656
C3S H7B 3.2700 no .
C3S H17 3.5577 no 3_555
C5 H4N 3.0742 no 24_656
C6 H4N 3.5645 no 24_656
C15 H4 3.4477 no 24_656
C17 H2SB 3.4226 no .
C18 H2SB 2.6171 no .
C19 H2SB 2.9981 no .
C21 H7A 3.2604 no .
H1N Pd1 3.5707 no 24_656
H1N Cl1 2.4101 no 24_656
H2 Cl2T 3.5239 no 24_656
H2 H1SA 3.3357 no 24_656
H2 H2SA 3.1875 no 24_656
H2N Cl2 2.7937 no 24_656
H2N Cl4 2.9065 no 24_656
H2N H2N 3.3220 no 24_656
H2N H4N 3.0378 no 24_656
H3 Cl1T 3.3279 no 24_656
H3 Cl3T 2.9711 no 5_556
H3 H1SA 3.5807 no 24_656
H3 H2SA 3.5377 no 24_656
H3 H2SB 3.3369 no 24_656
H3SA H16 3.3652 no 3_555
H3SA H17 3.0937 no 3_555
H3SB Cl3 2.7996 no 24_656
H3SB Cl4 2.9219 no 24_656
H3SB H7B 3.0370 no .
H3N O1W 1.9851 no .
H3N H4 3.4249 no 24_656
H3N H5 3.5382 no 24_656
H4 O1W 3.2096 no 24_656
H4 C15 3.4477 no 24_656
H4 H3N 3.4249 no 24_656
H4N Cl2 2.3285 no .
H4N C5 3.0742 no 24_656
H4N C6 3.5645 no 24_656
H4N H2N 3.0378 no 24_656
H4N H5 2.8662 no 24_656
H5 Pd2 2.7601 no 24_656
H5 Cl4 3.2326 no 24_656
H5 N4 3.3090 no 24_656
H5 H3N 3.5382 no 24_656
H5 H4N 2.8662 no 24_656
H7A Cl3S 3.0291 no .
H7A Cl4 3.1444 no 24_656
H7A C21 3.2604 no .
H7A H21A 2.7254 no .
H7A H21B 2.8903 no .
H7B Cl3S 3.2412 no .
H7B Cl3T 2.9823 no .
H7B Cl4 2.9515 no 24_656
H7B C3S 3.2700 no .
H7B H3SB 3.0370 no .
H9 Cl1S 3.4956 no 5_556
H9 Cl2S 3.4797 no 5_556
H9 H19 3.4296 no 5_556
H9 H21B 3.5750 no 5_556
H10 Cl3T 3.4925 no 5_556
H11 Cl1S 3.3250 no 5_556
H11 Cl2S 3.2599 no 5_556
H14B O2W 2.9624 no .
H14B O2W 3.2305 no 8_645
H16 O1W 2.9376 no .
H16 H3SA 3.3652 no 2_555
H17 Cl1T 3.0279 no 22_655
H17 Cl2T 2.9329 no 22_655
H17 Cl3S 3.0102 no 2_555
H17 C3S 3.5577 no 2_555
H17 H3SA 3.0937 no 2_555
H18 Cl1S 2.8340 no .
H18 Cl1T 3.3336 no .
H18 Cl1T 3.1765 no 22_655
H18 Cl2S 3.1875 no .
H18 Cl2T 3.2540 no 22_655
H18 O4W 3.5314 no .
H18 C1S 3.4710 no .
H18 C2T 3.1586 no .
H18 H1SA 3.5878 no .
H18 H2SB 2.4256 no .
H19 Cl1S 3.2764 no .
H19 Cl2 2.9384 no .
H19 Cl2S 3.5291 no .
H19 C2T 3.4815 no .
H19 H9 3.4296 no 8_645
H19 H1SA 3.3452 no .
H19 H2SA 3.4561 no .
H19 H2SB 3.0428 no .
H21A Cl2 3.3327 no .
H21A Cl4 2.8054 no 24_656
H21A H7A 2.7254 no .
H21B Cl2 3.3084 no .
H21B Cl3S 3.3440 no .
H21B H7A 2.8903 no .
H21B H9 3.5750 no 8_645
H23 Cl4 3.4743 no 17_566
H23 H23 3.4113 no 16_566
H24 O4W 3.4156 no .
H24 O4W 3.1861 no 2_555
H25 O1W 3.3263 no .
H26 O4W 3.0017 no .
H28A O3W 2.9988 no .
H28B O3W 3.4984 no .
H1SA Cl1 2.9797 no .
H1SA Cl2 2.8978 no .
H1SA C2 3.2737 no 24_656
H1SA C3 3.4292 no 24_656
H1SA H2 3.3357 no 24_656
H1SA H3 3.5807 no 24_656
H1SA H18 3.5878 no .
H1SA H19 3.3452 no .
H1SB Cl1 2.8927 no .
H2SA Cl1 2.8179 no .
H2SA Cl2 2.8303 no .
H2SA C1 3.5999 no 24_656
H2SA C2 3.1295 no 24_656
H2SA C3 3.3510 no 24_656
H2SA H2 3.1875 no 24_656
H2SA H3 3.5377 no 24_656
H2SA H19 3.4561 no .
H2SB C3 3.4725 no 24_656
H2SB C17 3.4226 no .
H2SB C18 2.6171 no .
H2SB C19 2.9981 no .
H2SB H3 3.3369 no 24_656
H2SB H18 2.4256 no .
H2SB H19 3.0428 no .

loop_
_geom_hbond_atom_site_label_D
_geom_hbond_atom_site_label_H
_geom_hbond_atom_site_label_A
_geom_hbond_site_symmetry_A
_geom_hbond_distance_DA
_geom_hbond_distance_DH
_geom_hbond_distance_HA
_geom_hbond_angle_DHA
_geom_hbond_publ_flag
N1 H1N Cl1 24_656 3.185(11) 0.930 2.410 140.7 no
N3 H3N O1W . 2.90(4) 0.930 1.985 166.2 no
N4 H4N Cl2 . 3.159(13) 0.930 2.328 148.4 no

loop_
_geom_torsion_atom_site_label_1
_geom_torsion_atom_site_label_2
_geom_torsion_atom_site_label_3
_geom_torsion_atom_site_label_4
_geom_torsion
_geom_torsion_publ_flag
_geom_torsion_site_symmetry_1
_geom_torsion_site_symmetry_3
_geom_torsion_site_symmetry_4
Cl1 Pd1 N1 C1 -166.0(5) no . . .
Cl1 Pd1 N1 C14 68.2(5) no . . .
Cl2 Pd1 N2 C6 165.8(6) no . . .
Cl2 Pd1 N2 C7 -64.3(6) no . . .
N1 Pd1 N2 C6 -12.3(6) no . . .
N1 Pd1 N2 C7 117.6(7) no . . .
N2 Pd1 N1 C1 16.6(6) no . . .
N2 Pd1 N1 C14 -109.2(6) no . . .
Cl3 Pd2 N3 C15 -161.9(9) no . . .
Cl3 Pd2 N3 C28 75.8(9) no . . .
Cl4 Pd2 N4 C20 164.8(7) no . . .
Cl4 Pd2 N4 C21 -63.9(8) no . . .
N3 Pd2 N4 C20 -13.3(8) no . . .
N3 Pd2 N4 C21 118.0(9) no . . .
N4 Pd2 N3 C15 17.5(9) no . . .
N4 Pd2 N3 C28 -104.8(9) no . . .
O2W O2W O2W O2W -0(4) no 5_556 8_645 5_556
O2W O2W O2W O2W -0(4) no 8_645 5_556 8_645
Pd1 N1 C1 C2 162.1(8) no . . .
Pd1 N1 C1 C6 -20.8(13) no . . .
Pd1 N1 C14 C13 179.5(6) no . . .
C1 N1 C14 C13 62.1(12) no . . .
C14 N1 C1 C2 -80.5(13) no . . .
C14 N1 C1 C6 96.5(13) no . . .
Pd1 N2 C6 C1 4.7(12) no . . .
Pd1 N2 C6 C5 -167.7(8) no . . .
Pd1 N2 C7 C8 -53.2(12) no . . 8_645
C6 N2 C7 C8 74.8(13) no . . 8_645
C7 N2 C6 C1 -125.4(12) no . . .
C7 N2 C6 C5 62.2(15) no . . .
Pd2 N3 C15 C16 158.9(10) no . . .
Pd2 N3 C15 C20 -19.5(16) no . . .
Pd2 N3 C28 C27 176.7(9) no . . .
C15 N3 C28 C27 54.3(17) no . . .
C28 N3 C15 C16 -78.2(17) no . . .
C28 N3 C15 C20 103.3(14) no . . .
Pd2 N4 C20 C15 6.1(18) no . . .
Pd2 N4 C20 C19 -167.3(14) no . . .
Pd2 N4 C21 C22 -49.7(13) no . . 3_555
C20 N4 C21 C22 80.5(14) no . . 3_555
C21 N4 C20 C15 -128.7(16) no . . .
C21 N4 C20 C19 58(2) no . . .
N1 C1 C2 C3 176.8(11) no . . .
N1 C1 C6 N2 11.6(17) no . . .
N1 C1 C6 C5 -176.0(10) no . . .
C2 C1 C6 N2 -171.3(11) no . . .
C2 C1 C6 C5 1.1(19) no . . .
C6 C1 C2 C3 -0.4(19) no . . .
C1 C2 C3 C4 -0(3) no . . .
C2 C3 C4 C5 0(3) no . . .
C3 C4 C5 C6 1(3) no . . .
C4 C5 C6 N2 170.5(13) no . . .
C4 C5 C6 C1 -1(3) no . . .
N2 C7 C8 C9 90.7(14) no . 8_645 8_645
N2 C7 C8 C10 -85.7(14) no . 8_645 8_645
C7 C8 C9 C11 178.0(11) no 5_556 . .
C7 C8 C10 C12 -176.1(12) no 5_556 . .
C9 C8 C10 C12 7.7(19) no . . .
C10 C8 C9 C11 -5.6(19) no . . .
C8 C9 C11 C13 2.8(19) no . . .
C8 C10 C12 C13 -7.3(18) no . . .
C9 C11 C13 C12 -2.3(17) no . . .
C9 C11 C13 C14 -175.3(10) no . . .
C10 C12 C13 C11 4.7(17) no . . .
C10 C12 C13 C14 177.5(10) no . . .
C11 C13 C14 N1 84.6(13) no . . .
C12 C13 C14 N1 -88.3(13) no . . .
N3 C15 C16 C17 -179.4(12) no . . .
N3 C15 C20 N4 9(3) no . . .
N3 C15 C20 C19 -177.9(14) no . . .
C16 C15 C20 N4 -169.8(14) no . . .
C16 C15 C20 C19 4(3) no . . .
C20 C15 C16 C17 -1(3) no . . .
C15 C16 C17 C18 -2(3) no . . .
C16 C17 C18 C19 2(3) no . . .
C17 C18 C19 C20 1(4) no . . .
C18 C19 C20 N4 169.5(19) no . . .
C18 C19 C20 C15 -3(4) no . . .
N4 C21 C22 C23 88.5(15) no . 3_555 3_555
N4 C21 C22 C24 -91.7(16) no . 3_555 3_555
C21 C22 C23 C25 -179.8(16) no 2_555 . .
C21 C22 C24 C26 -179.1(15) no 2_555 . .
C23 C22 C24 C26 1(3) no . . .
C24 C22 C23 C25 0(3) no . . .
C22 C23 C25 C27 -4(3) no . . .
C22 C24 C26 C27 2(2) no . . .
C23 C25 C27 C26 7(3) no . . .
C23 C25 C27 C28 -171.7(15) no . . .
C24 C26 C27 C25 -5.1(19) no . . .
C24 C26 C27 C28 173.4(12) no . . .
C25 C27 C28 N3 85.1(17) no . . .
C26 C27 C28 N3 -93.3(15) no . . .
